data_7021606
loop_
_publ_author_name
'Maurya, Mannar R.'
'Haldar, Chanchal'
'Kumar, Amit'
'Kuznetsov, Maxim L.'
'Avecilla, Fernando'
'Costa Pessoa, Jo\~ao'

_publ_section_title
;
 Vanadium complexes having [VO](2+), [VO](3+) and [VO2](+) cores with
 hydrazones of 2,6-diformyl-4-methylphenol: synthesis, characterization,
 reactivity, and catalytic potential.
;
_journal_issue 33
_journal_name_full 'Dalton transactions (Cambridge, England : 2003)'
_journal_page_first 11941
_journal_page_last 11962
_journal_paper_doi 10.1039/c3dt50469g
_journal_volume 42
_journal_year 2013
_chemical_formula_moiety 'C21 H17 N6 O5 V,2(O),2(H2 O),H O'
_chemical_formula_sum 'C21 H27 N6 O10 V'
_chemical_formula_weight 574.43
_chemical_name_systematic
;
?
;
_space_group_IT_number 61
_symmetry_cell_setting orthorhombic
_symmetry_space_group_name_Hall '-P 2ac 2ab'
_symmetry_space_group_name_H-M 'P b c a'
_atom_sites_solution_hydrogens geom
_atom_sites_solution_primary direct
_atom_sites_solution_secondary difmap
_audit_creation_method SHELXL-97
_cell_angle_alpha 90.000(5)
_cell_angle_beta 90.000(5)
_cell_angle_gamma 90.000(5)
_cell_formula_units_Z 8
_cell_length_a 16.115(5)
_cell_length_b 12.857(5)
_cell_length_c 23.586(5)
_cell_measurement_reflns_used 4217
_cell_measurement_temperature 100(2)
_cell_measurement_theta_max 49543
_cell_measurement_theta_min 4406
_cell_volume 4887(3)
_computing_cell_refinement 'SAINT V7.68A (Bruker: Madison, 2009 ) in Apex2 suite.'
_computing_data_collection 'Apex2, Bruker Instrument Service v2010, 1-2'
_computing_data_reduction 'SAINT and XPREP Version 2008/2 (Sheldrick, Bruker AXS Inc.)'
_computing_molecular_graphics 'Bruker SHELXTL'
_computing_publication_material 'Bruker SHELXTL'
_computing_structure_refinement 'XL Version 2008/4 (George M. Sheldrick, Acta Cryst. (2008). A64, 112-122)'
_computing_structure_solution 'XS Version 2008/1 (George M. Sheldrick, Acta Cryst. (2008). A64, 112-122) '
_diffrn_ambient_temperature 100(2)
_diffrn_measured_fraction_theta_full 0.997
_diffrn_measured_fraction_theta_max 0.997
_diffrn_measurement_device_type 'CCD area detector'
_diffrn_measurement_method 'phi and omega scans'
_diffrn_radiation_monochromator graphite
_diffrn_radiation_source 'fine-focus sealed tube'
_diffrn_radiation_type MoK\a
_diffrn_radiation_wavelength 0.71073
_diffrn_reflns_av_R_equivalents 0.0745
_diffrn_reflns_av_unetI/netI 0.0604
_diffrn_reflns_limit_h_max 18
_diffrn_reflns_limit_h_min -19
_diffrn_reflns_limit_k_max 15
_diffrn_reflns_limit_k_min -15
_diffrn_reflns_limit_l_max 27
_diffrn_reflns_limit_l_min -28
_diffrn_reflns_number 27082
_diffrn_reflns_theta_full 25.04
_diffrn_reflns_theta_max 25.04
_diffrn_reflns_theta_min 2.14
_exptl_absorpt_coefficient_mu 0.475
_exptl_absorpt_correction_T_max 0.9813
_exptl_absorpt_correction_T_min 0.8401
_exptl_absorpt_correction_type multi-scan
_exptl_absorpt_process_details 'North et al., 1968'
_exptl_crystal_colour brown
_exptl_crystal_density_diffrn 1.562
_exptl_crystal_density_method 'not measured'
_exptl_crystal_description Plate
_exptl_crystal_F_000 2384
_exptl_crystal_size_max 0.38
_exptl_crystal_size_mid 0.37
_exptl_crystal_size_min 0.04
_refine_diff_density_max 0.828
_refine_diff_density_min -0.553
_refine_diff_density_rms 0.084
_refine_ls_extinction_method none
_refine_ls_goodness_of_fit_ref 1.043
_refine_ls_hydrogen_treatment mixed
_refine_ls_matrix_type full
_refine_ls_number_parameters 400
_refine_ls_number_reflns 4298
_refine_ls_number_restraints 4
_refine_ls_restrained_S_all 1.043
_refine_ls_R_factor_all 0.0832
_refine_ls_R_factor_gt 0.0517
_refine_ls_shift/su_max 0.000
_refine_ls_shift/su_mean 0.000
_refine_ls_structure_factor_coef Fsqd
_refine_ls_weighting_details 'calc w=1/[\s^2^(Fo^2^)+(0.0909P)^2^+0.0000P] where P=(Fo^2^+2Fc^2^)/3'
_refine_ls_weighting_scheme calc
_refine_ls_wR_factor_gt 0.1380
_refine_ls_wR_factor_ref 0.1578
_reflns_number_gt 2879
_reflns_number_total 4298
_reflns_threshold_expression >2sigma(I)
_cod_data_source_file c3dt50469g.txt
_cod_data_source_block manar115
_cod_depositor_comments
;
The following automatic conversions were performed:

'_symmetry_cell_setting' value 'Orthorhombic' changed to
'orthorhombic' according to
/home/saulius/struct/CIF-dictionaries/cif_core.dic dictionary named
'cif_core.dic' version 2.4.2 from 2011-04-26.

Automatic conversion script
Id: cif_fix_values 1891 2012-01-12 08:04:46Z andrius 
;
_cod_original_sg_symbol_Hall -P2ac2ab
_cod_original_sg_symbol_H-M Pbca
_cod_database_code 7021606

loop_
_symmetry_equiv_pos_as_xyz
'x, y, z'
'-x+1/2, -y, z+1/2'
'x+1/2, -y+1/2, -z'
'-x, y+1/2, -z+1/2'
'-x, -y, -z'
'x-1/2, y, -z-1/2'
'-x-1/2, y-1/2, z'
'x, -y-1/2, z-1/2'

loop_
_atom_site_label
_atom_site_type_symbol
_atom_site_fract_x
_atom_site_fract_y
_atom_site_fract_z
_atom_site_U_iso_or_equiv
_atom_site_adp_type
_atom_site_occupancy
_atom_site_symmetry_multiplicity
_atom_site_calc_flag
_atom_site_refinement_flags
V1 V 0.01588(4) 0.18857(5) 0.19605(3) 0.0240(2) Uani 1 1 d .
O1W O 0.0027(2) 0.1514(3) -0.06234(17) 0.0643(11) Uani 1 1 d .
N1 N 0.2503(2) -0.1334(3) 0.36407(16) 0.0269(8) Uani 1 1 d .
H1N H 0.269(2) -0.169(3) 0.3828(16) 0.013(12) Uiso 1 1 d .
C1 C 0.2848(2) -0.0383(3) 0.36439(18) 0.0291(10) Uani 1 1 d .
H1 H 0.327(2) -0.033(3) 0.3862(16) 0.025(11) Uiso 1 1 d .
O1 O 0.06940(14) 0.07976(19) 0.24345(11) 0.0226(6) Uani 1 1 d .
N2 N 0.17961(18) 0.1903(2) 0.26069(13) 0.0227(7) Uani 1 1 d .
C2 C 0.2498(2) 0.0401(3) 0.33395(18) 0.0284(10) Uani 1 1 d .
H2 H 0.273(2) 0.098(3) 0.3385(17) 0.031(12) Uiso 1 1 d .
O2W O 0.0320(2) 0.1115(3) -0.17131(16) 0.0584(10) Uani 1 1 d .
O2 O -0.21418(18) 0.6220(2) -0.00398(12) 0.0348(7) Uani 1 1 d .
O3 O -0.05379(16) 0.1113(2) 0.16676(14) 0.0454(8) Uani 1 1 d .
N3 N 0.13305(17) 0.2532(2) 0.22433(13) 0.0206(7) Uani 1 1 d .
C3 C 0.1781(2) 0.0217(3) 0.30317(16) 0.0212(8) Uani 1 1 d .
O3W O -0.3637(2) 0.7391(2) -0.00120(14) 0.0519(9) Uani 1 1 d D
H3WA H -0.3306 0.7401 0.0351 0.062 Uiso 1 1 d RD
H3WB H -0.3840 0.6683 0.0095 0.062 Uiso 1 1 d RD
C4 C 0.1815(2) -0.1537(3) 0.33535(18) 0.0278(10) Uani 1 1 d .
H4 H 0.164(2) -0.219(3) 0.3389(16) 0.027(11) Uiso 1 1 d .
O4 O -0.03262(15) 0.2520(2) 0.24549(12) 0.0332(7) Uani 1 1 d .
N4 N -0.09742(18) 0.5071(2) 0.04878(13) 0.0235(7) Uani 1 1 d .
O4W O 0.3507(2) -0.2629(2) 0.41713(14) 0.0392(8) Uani 1 1 d .
H4WA H 0.394(2) -0.237(3) 0.4263(16) 0.017(11) Uiso 1 1 d .
O5 O 0.02224(14) 0.29827(19) 0.14134(11) 0.0230(6) Uani 1 1 d .
N5 N -0.1559(2) 0.4642(3) 0.01285(14) 0.0232(7) Uani 1 1 d .
H5N H -0.159(3) 0.402(4) 0.0119(18) 0.037(14) Uiso 1 1 d .
C5 C 0.1440(2) -0.0772(3) 0.30449(17) 0.0246(9) Uani 1 1 d .
H5 H 0.098(2) -0.092(3) 0.2854(16) 0.023(10) Uiso 1 1 d .
O5W O -0.4395(2) 0.5570(3) 0.05588(17) 0.0767(12) Uani 1 1 d D
H5WB H -0.4717 0.6142 0.0371 0.092 Uiso 1 1 d RD
H5WA H -0.4571 0.4818 0.0488 0.092 Uiso 1 1 d RD
N6 N -0.38465(18) 0.3887(2) -0.12696(13) 0.0232(7) Uani 1 1 d .
C6 C 0.1392(2) 0.1027(3) 0.26734(15) 0.0203(8) Uani 1 1 d .
C7 C 0.1588(2) 0.3476(3) 0.21836(17) 0.0234(9) Uani 1 1 d .
H7 H 0.211(3) 0.363(3) 0.2419(16) 0.031(11) Uiso 1 1 d .
C8 C 0.1169(2) 0.4224(3) 0.18254(16) 0.0215(8) Uani 1 1 d .
C9 C 0.1447(2) 0.5253(3) 0.18371(17) 0.0228(9) Uani 1 1 d .
H9 H 0.183(2) 0.543(3) 0.2109(16) 0.024(10) Uiso 1 1 d .
C10 C 0.1118(2) 0.6022(3) 0.14954(16) 0.0215(8) Uani 1 1 d .
C11 C 0.0479(2) 0.5735(3) 0.11267(16) 0.0226(9) Uani 1 1 d .
H11 H 0.021(2) 0.622(3) 0.0939(15) 0.017(10) Uiso 1 1 d .
C12 C 0.0178(2) 0.4719(3) 0.11020(16) 0.0203(8) Uani 1 1 d .
C13 C -0.0487(2) 0.4411(3) 0.07133(16) 0.0232(8) Uani 1 1 d .
H13 H -0.056(2) 0.363(3) 0.0620(15) 0.022(10) Uiso 1 1 d .
C14 C -0.2120(2) 0.5266(3) -0.01168(16) 0.0262(9) Uani 1 1 d .
C15 C -0.2725(2) 0.4756(3) -0.05014(16) 0.0223(8) Uani 1 1 d .
C16 C -0.3041(2) 0.3767(3) -0.04175(18) 0.0279(9) Uani 1 1 d .
H16 H -0.292(2) 0.341(3) -0.0082(15) 0.017(10) Uiso 1 1 d .
C17 C -0.3593(2) 0.3366(3) -0.08121(18) 0.0279(9) Uani 1 1 d .
H17 H -0.384(2) 0.268(3) -0.0728(16) 0.031(11) Uiso 1 1 d .
C18 C -0.3559(2) 0.4853(3) -0.13350(17) 0.0245(9) Uani 1 1 d .
H18 H -0.380(2) 0.523(3) -0.1641(17) 0.032(11) Uiso 1 1 d .
C19 C -0.3001(2) 0.5313(3) -0.09693(16) 0.0243(9) Uani 1 1 d .
H19 H -0.2812 0.5985 -0.1035 0.029 Uiso 1 1 calc R
C20 C 0.1467(2) 0.7112(3) 0.15026(17) 0.0272(9) Uani 1 1 d .
H20A H 0.1695 0.7258 0.1870 0.041 Uiso 1 1 calc R
H20B H 0.1032 0.7601 0.1421 0.041 Uiso 1 1 calc R
H20C H 0.1894 0.7172 0.1221 0.041 Uiso 1 1 calc R
C21 C 0.0517(2) 0.3946(3) 0.14524(16) 0.0210(8) Uani 1 1 d .

loop_
_atom_site_aniso_label
_atom_site_aniso_U_11
_atom_site_aniso_U_22
_atom_site_aniso_U_33
_atom_site_aniso_U_23
_atom_site_aniso_U_13
_atom_site_aniso_U_12
V1 0.0155(3) 0.0163(4) 0.0404(4) 0.0055(3) -0.0002(3) -0.0005(3)
O1W 0.057(2) 0.059(3) 0.078(3) 0.000(2) 0.0045(19) -0.0069(19)
N1 0.0243(18) 0.0188(19) 0.038(2) 0.0113(18) 0.0015(16) 0.0045(16)
C1 0.024(2) 0.024(2) 0.039(2) 0.005(2) -0.0059(19) -0.0042(18)
O1 0.0181(12) 0.0154(14) 0.0343(15) 0.0040(12) 0.0025(11) -0.0014(11)
N2 0.0207(15) 0.0148(17) 0.0325(18) 0.0047(15) 0.0010(14) 0.0015(13)
C2 0.028(2) 0.016(2) 0.041(2) 0.003(2) -0.0054(19) -0.0035(19)
O2W 0.046(2) 0.056(2) 0.073(2) 0.016(2) 0.0021(18) 0.0005(17)
O2 0.0482(17) 0.0153(15) 0.0410(18) -0.0038(14) -0.0168(14) 0.0037(12)
O3 0.0201(14) 0.044(2) 0.072(2) -0.0164(18) 0.0009(15) -0.0095(14)
N3 0.0177(15) 0.0160(17) 0.0281(17) 0.0043(14) 0.0005(13) 0.0045(13)
C3 0.0193(18) 0.016(2) 0.028(2) -0.0002(17) 0.0055(16) 0.0008(15)
O3W 0.072(2) 0.0253(17) 0.058(2) 0.0023(16) 0.0232(18) 0.0045(16)
C4 0.019(2) 0.018(2) 0.046(3) 0.004(2) 0.0072(19) -0.0001(17)
O4 0.0249(14) 0.0271(16) 0.0478(18) 0.0069(15) 0.0070(12) 0.0065(13)
N4 0.0273(17) 0.0169(17) 0.0264(17) -0.0029(14) -0.0032(14) -0.0004(14)
O4W 0.0395(19) 0.0302(18) 0.048(2) 0.0111(15) -0.0038(16) 0.0041(16)
O5 0.0219(13) 0.0131(14) 0.0338(15) 0.0011(12) -0.0022(11) 0.0007(11)
N5 0.0313(18) 0.0125(18) 0.0259(18) -0.0008(15) -0.0062(14) -0.0011(15)
C5 0.0162(19) 0.021(2) 0.037(2) 0.0014(19) 0.0054(17) -0.0013(17)
O5W 0.064(2) 0.080(3) 0.086(3) -0.001(3) 0.008(2) 0.006(2)
N6 0.0224(16) 0.0150(17) 0.0321(18) 0.0015(15) -0.0016(14) 0.0000(14)
C6 0.0161(18) 0.0155(19) 0.029(2) 0.0012(17) 0.0033(15) 0.0008(15)
C7 0.0209(19) 0.017(2) 0.033(2) 0.0037(18) 0.0003(17) 0.0015(17)
C8 0.0190(18) 0.015(2) 0.031(2) 0.0036(17) 0.0022(15) 0.0045(16)
C9 0.0185(19) 0.018(2) 0.032(2) -0.0003(18) -0.0019(17) -0.0012(16)
C10 0.0192(18) 0.0136(19) 0.032(2) 0.0001(17) 0.0049(16) 0.0000(16)
C11 0.024(2) 0.016(2) 0.028(2) 0.0030(18) 0.0000(17) 0.0085(17)
C12 0.0203(17) 0.014(2) 0.026(2) -0.0005(17) 0.0006(16) 0.0011(15)
C13 0.0265(19) 0.015(2) 0.028(2) 0.0013(18) 0.0034(16) 0.0006(17)
C14 0.036(2) 0.019(2) 0.024(2) -0.0018(18) -0.0036(17) 0.0006(18)
C15 0.0245(19) 0.016(2) 0.027(2) -0.0017(17) 0.0004(16) 0.0023(16)
C16 0.036(2) 0.022(2) 0.026(2) 0.0047(19) -0.0053(18) 0.0014(18)
C17 0.032(2) 0.017(2) 0.035(2) 0.0022(19) -0.0002(18) -0.0035(18)
C18 0.025(2) 0.017(2) 0.031(2) 0.0023(19) -0.0039(18) 0.0002(17)
C19 0.028(2) 0.013(2) 0.033(2) 0.0008(18) 0.0015(17) 0.0012(16)
C20 0.028(2) 0.018(2) 0.036(2) 0.0023(19) 0.0018(17) -0.0015(17)
C21 0.0171(17) 0.0114(19) 0.035(2) -0.0037(17) 0.0062(16) 0.0004(15)

loop_
_atom_type_symbol
_atom_type_description
_atom_type_scat_dispersion_real
_atom_type_scat_dispersion_imag
_atom_type_scat_source
C C 0.0033 0.0016 'International Tables Vol C Tables 4.2.6.8 and 6.1.1.4'
H H 0.0000 0.0000 'International Tables Vol C Tables 4.2.6.8 and 6.1.1.4'
N N 0.0061 0.0033 'International Tables Vol C Tables 4.2.6.8 and 6.1.1.4'
O O 0.0106 0.0060 'International Tables Vol C Tables 4.2.6.8 and 6.1.1.4'
V V 0.3005 0.5294 'International Tables Vol C Tables 4.2.6.8 and 6.1.1.4'

loop_
_geom_angle_atom_site_label_1
_geom_angle_atom_site_label_2
_geom_angle_atom_site_label_3
_geom_angle
_geom_angle_site_symmetry_3
O4 V1 O3 105.99(15) .
O4 V1 O5 98.04(13) .
O3 V1 O5 101.40(15) .
O4 V1 O1 99.11(13) .
O3 V1 O1 96.15(14) .
O5 V1 O1 150.98(10) .
O4 V1 N3 90.33(13) .
O3 V1 N3 162.14(13) .
O5 V1 N3 83.02(11) .
O1 V1 N3 73.66(11) .
O4 V1 N6 168.38(12) 3
O3 V1 N6 85.63(13) 3
O5 V1 N6 79.55(11) 3
O1 V1 N6 78.93(10) 3
N3 V1 N6 78.10(11) 3
C4 N1 C1 121.8(4) .
C4 N1 H1N 124(3) .
C1 N1 H1N 114(3) .
N1 C1 C2 120.0(4) .
N1 C1 H1 114(3) .
C2 C1 H1 126(3) .
C6 O1 V1 117.6(2) .
C6 N2 N3 107.7(3) .
C1 C2 C3 119.8(4) .
C1 C2 H2 114(3) .
C3 C2 H2 126(3) .
C7 N3 N2 116.0(3) .
C7 N3 V1 127.4(3) .
N2 N3 V1 115.8(2) .
C2 C3 C5 118.4(4) .
C2 C3 C6 122.2(3) .
C5 C3 C6 119.3(3) .
H3WA O3W H3WB 88.3 .
N1 C4 C5 120.2(4) .
N1 C4 H4 114(3) .
C5 C4 H4 126(3) .
C13 N4 N5 114.3(3) .
C21 O5 V1 131.2(2) .
C14 N5 N4 119.1(3) .
C14 N5 H5N 123(3) .
N4 N5 H5N 118(3) .
C4 C5 C3 119.8(4) .
C4 C5 H5 119(3) .
C3 C5 H5 121(3) .
H5WB O5W H5WA 118.4 .
C18 N6 C17 117.1(3) .
C18 N6 V1 121.3(3) 3_455
C17 N6 V1 121.7(2) 3_455
O1 C6 N2 125.2(3) .
O1 C6 C3 117.2(3) .
N2 C6 C3 117.5(3) .
N3 C7 C8 122.6(3) .
N3 C7 H7 113(2) .
C8 C7 H7 124(2) .
C9 C8 C21 119.3(3) .
C9 C8 C7 117.9(3) .
C21 C8 C7 122.8(3) .
C10 C9 C8 122.9(4) .
C10 C9 H9 119(2) .
C8 C9 H9 118(2) .
C9 C10 C11 117.3(3) .
C9 C10 C20 121.0(3) .
C11 C10 C20 121.7(3) .
C10 C11 C12 121.9(4) .
C10 C11 H11 119(2) .
C12 C11 H11 118(2) .
C11 C12 C21 120.2(3) .
C11 C12 C13 122.3(3) .
C21 C12 C13 117.5(3) .
N4 C13 C12 122.2(3) .
N4 C13 H13 119(2) .
C12 C13 H13 119(2) .
O2 C14 N5 123.2(4) .
O2 C14 C15 120.5(4) .
N5 C14 C15 116.3(3) .
C19 C15 C16 118.0(3) .
C19 C15 C14 117.9(3) .
C16 C15 C14 124.1(3) .
C17 C16 C15 118.8(4) .
C17 C16 H16 122(2) .
C15 C16 H16 119(2) .
N6 C17 C16 123.5(4) .
N6 C17 H17 119(2) .
C16 C17 H17 117(2) .
N6 C18 C19 123.6(4) .
N6 C18 H18 114(2) .
C19 C18 H18 122(2) .
C18 C19 C15 119.0(3) .
C18 C19 H19 120.5 .
C15 C19 H19 120.5 .
C10 C20 H20A 109.5 .
C10 C20 H20B 109.5 .
H20A C20 H20B 109.5 .
C10 C20 H20C 109.5 .
H20A C20 H20C 109.5 .
H20B C20 H20C 109.5 .
O5 C21 C12 118.7(3) .
O5 C21 C8 122.9(3) .
C12 C21 C8 118.4(3) .

loop_
_geom_bond_atom_site_label_1
_geom_bond_atom_site_label_2
_geom_bond_distance
_geom_bond_site_symmetry_2
V1 O4 1.623(3) .
V1 O3 1.650(3) .
V1 O5 1.914(3) .
V1 O1 1.988(3) .
V1 N3 2.168(3) .
V1 N6 2.493(3) 3
N1 C4 1.325(5) .
N1 C1 1.343(5) .
N1 H1N 0.70(4) .
C1 C2 1.360(6) .
C1 H1 0.86(4) .
O1 C6 1.293(4) .
N2 C6 1.310(5) .
N2 N3 1.397(4) .
C2 C3 1.384(5) .
C2 H2 0.84(4) .
O2 C14 1.241(4) .
N3 C7 1.290(5) .
C3 C5 1.386(5) .
C3 C6 1.480(5) .
O3W H3WA 1.0093 .
O3W H3WB 1.0000 .
C4 C5 1.365(6) .
C4 H4 0.89(4) .
N4 C13 1.273(5) .
N4 N5 1.383(4) .
O4W H4WA 0.80(4) .
O5 C21 1.330(4) .
N5 C14 1.340(5) .
N5 H5N 0.80(5) .
C5 H5 0.89(4) .
O5W H5WB 1.0047 .
O5W H5WA 1.0209 .
N6 C18 1.334(5) .
N6 C17 1.334(5) .
N6 V1 2.493(3) 3_455
C7 C8 1.448(5) .
C7 H7 1.03(4) .
C8 C9 1.398(5) .
C8 C21 1.415(5) .
C9 C10 1.381(5) .
C9 H9 0.92(4) .
C10 C11 1.397(5) .
C10 C20 1.511(5) .
C11 C12 1.395(5) .
C11 H11 0.87(4) .
C12 C21 1.404(5) .
C12 C13 1.464(5) .
C13 H13 1.04(4) .
C14 C15 1.484(5) .
C15 C19 1.388(5) .
C15 C16 1.384(5) .
C16 C17 1.387(6) .
C16 H16 0.94(4) .
C17 H17 0.99(4) .
C18 C19 1.379(5) .
C18 H18 0.95(4) .
C19 H19 0.9300 .
C20 H20A 0.9600 .
C20 H20B 0.9600 .
C20 H20C 0.9600 .

loop_
_geom_hbond_atom_site_label_D
_geom_hbond_atom_site_label_H
_geom_hbond_atom_site_label_A
_geom_hbond_distance_DH
_geom_hbond_distance_HA
_geom_hbond_distance_DA
_geom_hbond_angle_DHA
_geom_hbond_site_symmetry_A
O3W H3WB O5W 1.00 2.01 2.965(5) 158.5 .
O4W H4WA O1W 0.80(4) 2.02(4) 2.805(5) 169(4) 2
N5 H5N O3W 0.80(5) 2.15(5) 2.930(5) 165(4) 7
O5W H5WB O1W 1.00 2.44 3.208(6) 132.3 7_565
O5W H5WA O1W 1.02 1.86 2.841(6) 160.2 3_455

loop_
_geom_torsion_atom_site_label_1
_geom_torsion_atom_site_label_2
_geom_torsion_atom_site_label_3
_geom_torsion_atom_site_label_4
_geom_torsion
_geom_torsion_site_symmetry_1
C4 N1 C1 C2 -1.1(6) .
O4 V1 O1 C6 -84.6(3) .
O3 V1 O1 C6 168.0(3) .
O5 V1 O1 C6 40.9(4) .
N3 V1 O1 C6 3.0(2) .
N6 V1 O1 C6 83.7(2) 3
N1 C1 C2 C3 0.7(6) .
C6 N2 N3 C7 172.1(3) .
C6 N2 N3 V1 1.8(3) .
O4 V1 N3 C7 -72.2(3) .
O3 V1 N3 C7 131.4(5) .
O5 V1 N3 C7 25.8(3) .
O1 V1 N3 C7 -171.6(3) .
N6 V1 N3 C7 106.6(3) 3
O4 V1 N3 N2 96.8(2) .
O3 V1 N3 N2 -59.6(6) .
O5 V1 N3 N2 -165.2(2) .
O1 V1 N3 N2 -2.6(2) .
N6 V1 N3 N2 -84.4(2) 3
C1 C2 C3 C5 0.1(6) .
C1 C2 C3 C6 -177.3(4) .
C1 N1 C4 C5 0.7(6) .
O4 V1 O5 C21 54.0(3) .
O3 V1 O5 C21 162.2(3) .
O1 V1 O5 C21 -71.7(4) .
N3 V1 O5 C21 -35.3(3) .
N6 V1 O5 C21 -114.5(3) 3
C13 N4 N5 C14 177.8(3) .
N1 C4 C5 C3 0.1(6) .
C2 C3 C5 C4 -0.5(6) .
C6 C3 C5 C4 177.0(4) .
V1 O1 C6 N2 -3.4(5) .
V1 O1 C6 C3 179.2(2) .
N3 N2 C6 O1 0.9(5) .
N3 N2 C6 C3 178.3(3) .
C2 C3 C6 O1 -175.4(3) .
C5 C3 C6 O1 7.2(5) .
C2 C3 C6 N2 7.0(5) .
C5 C3 C6 N2 -170.4(3) .
N2 N3 C7 C8 -179.5(3) .
V1 N3 C7 C8 -10.5(5) .
N3 C7 C8 C9 173.4(4) .
N3 C7 C8 C21 -9.2(6) .
C21 C8 C9 C10 -0.5(6) .
C7 C8 C9 C10 177.0(3) .
C8 C9 C10 C11 0.1(6) .
C8 C9 C10 C20 -177.0(3) .
C9 C10 C11 C12 0.2(5) .
C20 C10 C11 C12 177.4(3) .
C10 C11 C12 C21 -0.2(6) .
C10 C11 C12 C13 -179.4(3) .
N5 N4 C13 C12 179.5(3) .
C11 C12 C13 N4 -19.0(6) .
C21 C12 C13 N4 161.7(3) .
N4 N5 C14 O2 0.3(6) .
N4 N5 C14 C15 179.5(3) .
O2 C14 C15 C19 32.7(5) .
N5 C14 C15 C19 -146.4(4) .
O2 C14 C15 C16 -146.2(4) .
N5 C14 C15 C16 34.6(5) .
C19 C15 C16 C17 2.1(6) .
C14 C15 C16 C17 -178.9(4) .
C18 N6 C17 C16 -1.5(6) .
V1 N6 C17 C16 180.0(3) 3_455
C15 C16 C17 N6 -0.7(6) .
C17 N6 C18 C19 2.3(6) .
V1 N6 C18 C19 -179.2(3) 3_455
N6 C18 C19 C15 -0.9(6) .
C16 C15 C19 C18 -1.4(5) .
C14 C15 C19 C18 179.6(3) .
V1 O5 C21 C12 -151.8(3) .
V1 O5 C21 C8 29.3(5) .
C11 C12 C21 O5 -179.2(3) .
C13 C12 C21 O5 0.1(5) .
C11 C12 C21 C8 -0.2(5) .
C13 C12 C21 C8 179.1(3) .
C9 C8 C21 O5 179.5(3) .
C7 C8 C21 O5 2.1(6) .
C9 C8 C21 C12 0.5(5) .
C7 C8 C21 C12 -176.9(3) .
